data_4126941
loop_
_publ_author_name
'Liu, Liu Leo'
'Zhou, Jiliang'
'Cao, Levy L.'
'Andrews, Ryan'
'Falconer, Rosalyn L.'
'Russell, Christopher A.'
'Stephan, Douglas W.'

_publ_section_title
;
 A Transient Vinylphosphinidene via a Phosphirene-Phosphinidene
 Rearrangement.
;
_journal_name_full 'Journal of the American Chemical Society'
_journal_paper_doi 10.1021/jacs.7b11791
_journal_year 2017
_chemical_formula_sum 'C29 H37 N2 O2 P'
_chemical_formula_weight 476.57
_space_group_crystal_system triclinic
_space_group_IT_number 2
_space_group_name_Hall '-P 1'
_space_group_name_H-M_alt 'P -1'
_symmetry_space_group_name_Hall '-P 1'
_symmetry_space_group_name_H-M 'P -1'
_atom_sites_solution_hydrogens geom
_audit_creation_method SHELXL-2014/7
_cell_angle_alpha 77.642(14)
_cell_angle_beta 89.114(17)
_cell_angle_gamma 86.724(16)
_cell_formula_units_Z 2
_cell_length_a 8.209(5)
_cell_length_b 10.724(5)
_cell_length_c 15.454(8)
_cell_measurement_reflns_used 2634
_cell_measurement_temperature 150(2)
_cell_measurement_theta_max 20.09
_cell_measurement_theta_min 2.48
_cell_volume 1326.8(12)
_computing_cell_refinement 'Bruker SAINT'
_computing_data_collection 'Bruker APEX2'
_computing_data_reduction 'Bruker SAINT'
_computing_molecular_graphics 'Ortep 3'
_computing_structure_refinement 'SHELXL-2014/7 (Sheldrick, 2014)'
_computing_structure_solution 'SHELXT-2014/4 (Sheldrick, 2015)'
_diffrn_ambient_temperature 150(2)
_diffrn_measured_fraction_theta_full 0.999
_diffrn_measured_fraction_theta_max 0.989
_diffrn_measurement_device_type 'Bruker APEX-II CCD'
_diffrn_measurement_method '\f and \w scans'
_diffrn_radiation_type MoK\a
_diffrn_radiation_wavelength 0.71073
_diffrn_reflns_av_R_equivalents 0.1030
_diffrn_reflns_av_unetI/netI 0.1071
_diffrn_reflns_Laue_measured_fraction_full 0.999
_diffrn_reflns_Laue_measured_fraction_max 0.989
_diffrn_reflns_limit_h_max 10
_diffrn_reflns_limit_h_min -10
_diffrn_reflns_limit_k_max 11
_diffrn_reflns_limit_k_min -13
_diffrn_reflns_limit_l_max 19
_diffrn_reflns_limit_l_min -19
_diffrn_reflns_number 23957
_diffrn_reflns_point_group_measured_fraction_full 0.999
_diffrn_reflns_point_group_measured_fraction_max 0.989
_diffrn_reflns_theta_full 25.242
_diffrn_reflns_theta_max 26.545
_diffrn_reflns_theta_min 2.119
_exptl_absorpt_coefficient_mu 0.131
_exptl_absorpt_correction_T_max 0.7454
_exptl_absorpt_correction_T_min 0.6403
_exptl_absorpt_correction_type multi-scan
_exptl_absorpt_process_details
;
multi-scan from symmetry-related measurements
Sortav (Blessing 1995)
;
_exptl_crystal_colour colorless
_exptl_crystal_density_diffrn 1.193
_exptl_crystal_description block
_exptl_crystal_F_000 512
_exptl_crystal_size_max 0.18
_exptl_crystal_size_mid 0.13
_exptl_crystal_size_min 0.10
_refine_diff_density_max 0.488
_refine_diff_density_min -0.459
_refine_diff_density_rms 0.079
_refine_ls_extinction_method none
_refine_ls_goodness_of_fit_ref 1.004
_refine_ls_hydrogen_treatment constr
_refine_ls_matrix_type full
_refine_ls_number_parameters 307
_refine_ls_number_reflns 5476
_refine_ls_number_restraints 0
_refine_ls_restrained_S_all 1.004
_refine_ls_R_factor_all 0.1330
_refine_ls_R_factor_gt 0.0704
_refine_ls_shift/su_max 0.000
_refine_ls_shift/su_mean 0.000
_refine_ls_structure_factor_coef Fsqd
_refine_ls_weighting_details 'w=1/[\s^2^(Fo^2^)+(0.0817P)^2^+1.7001P] where P=(Fo^2^+2Fc^2^)/3'
_refine_ls_weighting_scheme calc
_refine_ls_wR_factor_gt 0.1622
_refine_ls_wR_factor_ref 0.1967
_reflns_Friedel_coverage 0.000
_reflns_number_gt 3296
_reflns_number_total 5476
_reflns_threshold_expression 'I > 2\s(I)'
_cod_data_source_file ja7b11791_si_002.cif
_cod_data_source_block 1
_cod_database_code 4126941
_shelx_shelxl_version_number 2014/7
_shelx_space_group_comment
;
The symmetry employed for this shelxl refinement is uniquely defined
by the following loop, which should always be used as a source of
symmetry information in preference to the above space-group names.
They are only intended as comments.
;

loop_
_space_group_symop_operation_xyz
'x, y, z'
'-x, -y, -z'

loop_
_atom_site_label
_atom_site_type_symbol
_atom_site_fract_x
_atom_site_fract_y
_atom_site_fract_z
_atom_site_U_iso_or_equiv
_atom_site_adp_type
_atom_site_occupancy
_atom_site_site_symmetry_order
_atom_site_calc_flag
_atom_site_refinement_flags_posn
_atom_site_refinement_flags_adp
P1 P 0.53315(11) 0.56892(9) 0.68149(6) 0.0222(3) Uani 1 1 d . .
N1 N 0.2961(3) 0.6431(3) 0.80703(17) 0.0177(6) Uani 1 1 d . .
N2 N 0.2949(3) 0.7848(2) 0.66466(17) 0.0161(6) Uani 1 1 d . .
O1 O 0.2829(3) 0.7292(2) 0.92893(15) 0.0274(6) Uani 1 1 d . .
O2 O 0.2844(3) 0.9977(2) 0.65808(16) 0.0256(6) Uani 1 1 d . .
C1 C 0.3371(4) 0.5465(3) 0.6715(2) 0.0181(7) Uani 1 1 d . .
C2 C 0.3392(4) 0.6562(3) 0.7137(2) 0.0180(7) Uani 1 1 d . .
C3 C 0.3144(4) 0.7408(3) 0.8502(2) 0.0196(8) Uani 1 1 d . .
C4 C 0.3791(4) 0.8627(3) 0.7941(2) 0.0207(8) Uani 1 1 d . .
C5 C 0.3290(5) 0.9748(4) 0.8374(3) 0.0336(10) Uani 1 1 d . .
H5A H 0.3709 0.9572 0.8981 0.050 Uiso 1 1 calc R U
H5B H 0.3744 1.0530 0.8033 0.050 Uiso 1 1 calc R U
H5C H 0.2098 0.9860 0.8385 0.050 Uiso 1 1 calc R U
C6 C 0.5665(4) 0.8463(4) 0.7908(3) 0.0305(9) Uani 1 1 d . .
H6A H 0.6101 0.8288 0.8511 0.046 Uiso 1 1 calc R U
H6B H 0.5983 0.7748 0.7627 0.046 Uiso 1 1 calc R U
H6C H 0.6105 0.9249 0.7564 0.046 Uiso 1 1 calc R U
C7 C 0.3144(4) 0.8897(3) 0.7001(2) 0.0196(8) Uani 1 1 d . .
C8 C 0.2476(4) 0.5217(3) 0.8588(2) 0.0179(7) Uani 1 1 d . .
C9 C 0.0820(4) 0.5020(3) 0.8736(2) 0.0221(8) Uani 1 1 d . .
C10 C 0.0391(5) 0.3831(4) 0.9197(2) 0.0271(9) Uani 1 1 d . .
H10A H -0.0733 0.3682 0.9298 0.033 Uiso 1 1 calc R U
C11 C 0.1545(5) 0.2844(3) 0.9519(2) 0.0268(9) Uani 1 1 d . .
C12 C 0.3172(5) 0.3109(3) 0.9410(2) 0.0278(9) Uani 1 1 d . .
H12A H 0.3977 0.2460 0.9650 0.033 Uiso 1 1 calc R U
C13 C 0.3673(4) 0.4297(3) 0.8960(2) 0.0212(8) Uani 1 1 d . .
C14 C -0.0473(4) 0.6066(4) 0.8446(3) 0.0293(9) Uani 1 1 d . .
H14A H 0.0036 0.6839 0.8131 0.044 Uiso 1 1 calc R U
H14B H -0.1240 0.5796 0.8052 0.044 Uiso 1 1 calc R U
H14C H -0.1060 0.6246 0.8967 0.044 Uiso 1 1 calc R U
C15 C 0.5462(4) 0.4536(4) 0.8922(2) 0.0296(9) Uani 1 1 d . .
H15A H 0.6083 0.3761 0.9224 0.044 Uiso 1 1 calc R U
H15B H 0.5815 0.4764 0.8302 0.044 Uiso 1 1 calc R U
H15C H 0.5655 0.5239 0.9215 0.044 Uiso 1 1 calc R U
C16 C 0.1017(6) 0.1555(4) 0.9987(3) 0.0411(11) Uani 1 1 d . .
H16A H -0.0178 0.1560 0.9995 0.062 Uiso 1 1 calc R U
H16B H 0.1457 0.0904 0.9675 0.062 Uiso 1 1 calc R U
H16C H 0.1426 0.1360 1.0596 0.062 Uiso 1 1 calc R U
C17 C 0.2502(4) 0.8067(3) 0.5715(2) 0.0175(7) Uani 1 1 d . .
C18 C 0.3738(4) 0.8245(3) 0.5073(2) 0.0177(7) Uani 1 1 d . .
C19 C 0.3275(4) 0.8408(3) 0.4188(2) 0.0226(8) Uani 1 1 d . .
H19A H 0.4095 0.8501 0.3742 0.027 Uiso 1 1 calc R U
C20 C 0.1659(5) 0.8437(3) 0.3944(2) 0.0244(8) Uani 1 1 d . .
C21 C 0.0474(4) 0.8356(3) 0.4592(2) 0.0241(8) Uani 1 1 d . .
H21A H -0.0640 0.8417 0.4424 0.029 Uiso 1 1 calc R U
C22 C 0.0857(4) 0.8187(3) 0.5487(2) 0.0196(8) Uani 1 1 d . .
C23 C 0.5489(4) 0.8328(3) 0.5294(2) 0.0222(8) Uani 1 1 d . .
H23A H 0.5609 0.8193 0.5937 0.033 Uiso 1 1 calc R U
H23B H 0.6154 0.7671 0.5075 0.033 Uiso 1 1 calc R U
H23C H 0.5853 0.9175 0.5013 0.033 Uiso 1 1 calc R U
C24 C -0.0477(4) 0.8218(4) 0.6158(2) 0.0272(9) Uani 1 1 d . .
H24A H 0.0000 0.8084 0.6750 0.041 Uiso 1 1 calc R U
H24B H -0.1083 0.9050 0.6020 0.041 Uiso 1 1 calc R U
H24C H -0.1220 0.7540 0.6141 0.041 Uiso 1 1 calc R U
C25 C 0.1200(5) 0.8622(4) 0.2972(2) 0.0353(10) Uani 1 1 d . .
H25A H 0.2193 0.8658 0.2610 0.053 Uiso 1 1 calc R U
H25B H 0.0575 0.7904 0.2890 0.053 Uiso 1 1 calc R U
H25C H 0.0535 0.9422 0.2791 0.053 Uiso 1 1 calc R U
C26 C 0.2319(4) 0.4563(3) 0.6377(2) 0.0219(8) Uani 1 1 d . .
C27 C 0.0500(5) 0.4815(4) 0.6508(3) 0.0343(10) Uani 1 1 d . .
H27A H -0.0106 0.4198 0.6274 0.051 Uiso 1 1 calc R U
H27B H 0.0262 0.4725 0.7141 0.051 Uiso 1 1 calc R U
H27C H 0.0170 0.5684 0.6192 0.051 Uiso 1 1 calc R U
C28 C 0.2836(5) 0.3206(4) 0.6868(3) 0.0357(10) Uani 1 1 d . .
H28A H 0.2176 0.2593 0.6664 0.054 Uiso 1 1 calc R U
H28B H 0.3991 0.3023 0.6748 0.054 Uiso 1 1 calc R U
H28C H 0.2673 0.3133 0.7506 0.054 Uiso 1 1 calc R U
C29 C 0.2679(6) 0.4705(4) 0.5385(3) 0.0409(11) Uani 1 1 d . .
H29A H 0.2013 0.4130 0.5144 0.061 Uiso 1 1 calc R U
H29B H 0.2417 0.5590 0.5077 0.061 Uiso 1 1 calc R U
H29C H 0.3837 0.4485 0.5300 0.061 Uiso 1 1 calc R U

loop_
_atom_site_aniso_label
_atom_site_aniso_U_11
_atom_site_aniso_U_22
_atom_site_aniso_U_33
_atom_site_aniso_U_23
_atom_site_aniso_U_13
_atom_site_aniso_U_12
P1 0.0214(5) 0.0229(5) 0.0232(5) -0.0070(4) 0.0006(4) -0.0006(4)
N1 0.0219(15) 0.0155(15) 0.0166(15) -0.0048(12) -0.0011(12) -0.0037(12)
N2 0.0209(15) 0.0131(15) 0.0139(14) -0.0021(11) -0.0018(11) -0.0011(11)
O1 0.0398(16) 0.0268(14) 0.0173(13) -0.0079(11) 0.0022(11) -0.0033(12)
O2 0.0373(15) 0.0153(14) 0.0234(13) -0.0024(11) -0.0034(11) -0.0011(11)
C1 0.0244(18) 0.0133(17) 0.0168(17) -0.0030(14) -0.0006(14) -0.0030(14)
C2 0.0198(18) 0.0171(18) 0.0180(17) -0.0047(14) -0.0017(14) -0.0028(14)
C3 0.0199(18) 0.0192(19) 0.0210(19) -0.0074(15) -0.0024(14) 0.0007(14)
C4 0.0268(19) 0.0191(19) 0.0182(18) -0.0070(15) -0.0038(14) -0.0046(15)
C5 0.057(3) 0.023(2) 0.025(2) -0.0116(17) -0.0014(19) -0.0075(19)
C6 0.029(2) 0.035(2) 0.028(2) -0.0048(18) -0.0074(17) -0.0127(18)
C7 0.0174(17) 0.021(2) 0.0209(18) -0.0066(16) 0.0008(14) -0.0016(14)
C8 0.0247(19) 0.0176(18) 0.0127(16) -0.0047(14) 0.0008(14) -0.0055(14)
C9 0.0242(19) 0.024(2) 0.0199(18) -0.0084(15) 0.0031(15) -0.0046(15)
C10 0.027(2) 0.030(2) 0.027(2) -0.0115(17) 0.0071(16) -0.0102(17)
C11 0.041(2) 0.0193(19) 0.0214(19) -0.0065(16) 0.0079(17) -0.0079(17)
C12 0.039(2) 0.021(2) 0.022(2) -0.0015(16) 0.0047(17) 0.0001(17)
C13 0.0263(19) 0.0227(19) 0.0158(17) -0.0062(15) 0.0018(14) -0.0033(15)
C14 0.024(2) 0.033(2) 0.031(2) -0.0052(18) 0.0027(16) -0.0015(17)
C15 0.027(2) 0.034(2) 0.025(2) -0.0002(17) -0.0043(16) -0.0010(17)
C16 0.056(3) 0.026(2) 0.043(3) -0.0072(19) 0.015(2) -0.013(2)
C17 0.0230(18) 0.0132(17) 0.0171(17) -0.0043(14) -0.0017(14) -0.0033(14)
C18 0.0213(18) 0.0128(17) 0.0186(17) -0.0025(14) -0.0012(14) -0.0007(14)
C19 0.030(2) 0.0187(19) 0.0191(18) -0.0042(15) 0.0025(15) -0.0045(15)
C20 0.038(2) 0.0149(18) 0.0203(19) -0.0027(15) -0.0080(16) -0.0048(16)
C21 0.0237(19) 0.024(2) 0.0248(19) -0.0046(16) -0.0095(15) -0.0050(15)
C22 0.0237(19) 0.0130(17) 0.0223(18) -0.0039(14) -0.0017(14) -0.0021(14)
C23 0.0198(18) 0.0228(19) 0.0236(19) -0.0035(15) 0.0028(15) -0.0044(15)
C24 0.0205(19) 0.033(2) 0.029(2) -0.0077(17) -0.0004(16) -0.0004(16)
C25 0.045(3) 0.040(2) 0.022(2) -0.0049(18) -0.0077(18) -0.013(2)
C26 0.0260(19) 0.0181(19) 0.0242(19) -0.0086(15) -0.0032(15) -0.0054(15)
C27 0.027(2) 0.031(2) 0.050(3) -0.018(2) -0.0067(18) -0.0038(17)
C28 0.043(3) 0.019(2) 0.048(3) -0.0117(19) -0.011(2) -0.0042(18)
C29 0.057(3) 0.044(3) 0.029(2) -0.018(2) 0.001(2) -0.023(2)

loop_
_atom_type_symbol
_atom_type_description
_atom_type_scat_dispersion_real
_atom_type_scat_dispersion_imag
_atom_type_scat_source
C C 0.0033 0.0016 'International Tables Vol C Tables 4.2.6.8 and 6.1.1.4'
H H 0.0000 0.0000 'International Tables Vol C Tables 4.2.6.8 and 6.1.1.4'
N N 0.0061 0.0033 'International Tables Vol C Tables 4.2.6.8 and 6.1.1.4'
O O 0.0106 0.0060 'International Tables Vol C Tables 4.2.6.8 and 6.1.1.4'
P P 0.1023 0.0942 'International Tables Vol C Tables 4.2.6.8 and 6.1.1.4'

loop_
_geom_angle_atom_site_label_1
_geom_angle_atom_site_label_2
_geom_angle_atom_site_label_3
_geom_angle
C1 P1 C2 47.75(16)
C3 N1 C8 118.0(3)
C3 N1 C2 121.3(3)
C8 N1 C2 120.4(3)
C7 N2 C2 121.5(3)
C7 N2 C17 117.7(3)
C2 N2 C17 120.2(3)
C2 C1 C26 145.8(3)
C2 C1 P1 75.4(2)
C26 C1 P1 138.7(3)
N2 C2 N1 110.4(3)
N2 C2 C1 121.0(3)
N1 C2 C1 120.6(3)
N2 C2 P1 119.2(2)
N1 C2 P1 119.6(2)
C1 C2 P1 56.81(18)
O1 C3 N1 121.7(3)
O1 C3 C4 122.5(3)
N1 C3 C4 115.8(3)
C7 C4 C3 111.8(3)
C7 C4 C5 109.5(3)
C3 C4 C5 108.9(3)
C7 C4 C6 108.6(3)
C3 C4 C6 108.4(3)
C5 C4 C6 109.6(3)
C4 C5 H5A 109.5
C4 C5 H5B 109.5
H5A C5 H5B 109.5
C4 C5 H5C 109.5
H5A C5 H5C 109.5
H5B C5 H5C 109.5
C4 C6 H6A 109.5
C4 C6 H6B 109.5
H6A C6 H6B 109.5
C4 C6 H6C 109.5
H6A C6 H6C 109.5
H6B C6 H6C 109.5
O2 C7 N2 121.9(3)
O2 C7 C4 122.1(3)
N2 C7 C4 115.9(3)
C13 C8 C9 121.5(3)
C13 C8 N1 119.2(3)
C9 C8 N1 119.2(3)
C10 C9 C8 117.9(3)
C10 C9 C14 120.0(3)
C8 C9 C14 122.1(3)
C9 C10 C11 122.4(3)
C9 C10 H10A 118.8
C11 C10 H10A 118.8
C12 C11 C10 117.6(3)
C12 C11 C16 121.9(4)
C10 C11 C16 120.5(4)
C11 C12 C13 122.3(4)
C11 C12 H12A 118.9
C13 C12 H12A 118.9
C8 C13 C12 117.9(3)
C8 C13 C15 123.2(3)
C12 C13 C15 118.9(3)
C9 C14 H14A 109.5
C9 C14 H14B 109.5
H14A C14 H14B 109.5
C9 C14 H14C 109.5
H14A C14 H14C 109.5
H14B C14 H14C 109.5
C13 C15 H15A 109.5
C13 C15 H15B 109.5
H15A C15 H15B 109.5
C13 C15 H15C 109.5
H15A C15 H15C 109.5
H15B C15 H15C 109.5
C11 C16 H16A 109.5
C11 C16 H16B 109.5
H16A C16 H16B 109.5
C11 C16 H16C 109.5
H16A C16 H16C 109.5
H16B C16 H16C 109.5
C22 C17 C18 121.9(3)
C22 C17 N2 119.0(3)
C18 C17 N2 118.9(3)
C19 C18 C17 117.5(3)
C19 C18 C23 119.6(3)
C17 C18 C23 122.9(3)
C20 C19 C18 121.9(3)
C20 C19 H19A 119.1
C18 C19 H19A 119.1
C21 C20 C19 118.7(3)
C21 C20 C25 120.9(3)
C19 C20 C25 120.4(3)
C20 C21 C22 122.2(3)
C20 C21 H21A 118.9
C22 C21 H21A 118.9
C21 C22 C17 117.5(3)
C21 C22 C24 120.0(3)
C17 C22 C24 122.4(3)
C18 C23 H23A 109.5
C18 C23 H23B 109.5
H23A C23 H23B 109.5
C18 C23 H23C 109.5
H23A C23 H23C 109.5
H23B C23 H23C 109.5
C22 C24 H24A 109.5
C22 C24 H24B 109.5
H24A C24 H24B 109.5
C22 C24 H24C 109.5
H24A C24 H24C 109.5
H24B C24 H24C 109.5
C20 C25 H25A 109.5
C20 C25 H25B 109.5
H25A C25 H25B 109.5
C20 C25 H25C 109.5
H25A C25 H25C 109.5
H25B C25 H25C 109.5
C1 C26 C27 113.9(3)
C1 C26 C28 107.2(3)
C27 C26 C28 109.6(3)
C1 C26 C29 107.4(3)
C27 C26 C29 109.1(3)
C28 C26 C29 109.5(3)
C26 C27 H27A 109.5
C26 C27 H27B 109.5
H27A C27 H27B 109.5
C26 C27 H27C 109.5
H27A C27 H27C 109.5
H27B C27 H27C 109.5
C26 C28 H28A 109.5
C26 C28 H28B 109.5
H28A C28 H28B 109.5
C26 C28 H28C 109.5
H28A C28 H28C 109.5
H28B C28 H28C 109.5
C26 C29 H29A 109.5
C26 C29 H29B 109.5
H29A C29 H29B 109.5
C26 C29 H29C 109.5
H29A C29 H29C 109.5
H29B C29 H29C 109.5

loop_
_geom_bond_atom_site_label_1
_geom_bond_atom_site_label_2
_geom_bond_distance
P1 C1 1.655(4)
P1 C2 1.914(4)
N1 C3 1.373(4)
N1 C8 1.448(4)
N1 C2 1.458(4)
N2 C7 1.370(4)
N2 C2 1.453(4)
N2 C17 1.458(4)
O1 C3 1.222(4)
O2 C7 1.214(4)
C1 C2 1.464(5)
C1 C26 1.510(5)
C3 C4 1.524(5)
C4 C7 1.519(5)
C4 C5 1.530(5)
C4 C6 1.540(5)
C5 H5A 0.9800
C5 H5B 0.9800
C5 H5C 0.9800
C6 H6A 0.9800
C6 H6B 0.9800
C6 H6C 0.9800
C8 C13 1.391(5)
C8 C9 1.396(5)
C9 C10 1.383(5)
C9 C14 1.499(5)
C10 C11 1.393(5)
C10 H10A 0.9500
C11 C12 1.382(5)
C11 C16 1.501(5)
C12 C13 1.395(5)
C12 H12A 0.9500
C13 C15 1.504(5)
C14 H14A 0.9800
C14 H14B 0.9800
C14 H14C 0.9800
C15 H15A 0.9800
C15 H15B 0.9800
C15 H15C 0.9800
C16 H16A 0.9800
C16 H16B 0.9800
C16 H16C 0.9800
C17 C22 1.393(5)
C17 C18 1.400(5)
C18 C19 1.396(5)
C18 C23 1.495(5)
C19 C20 1.382(5)
C19 H19A 0.9500
C20 C21 1.378(5)
C20 C25 1.523(5)
C21 C22 1.394(5)
C21 H21A 0.9500
C22 C24 1.500(5)
C23 H23A 0.9800
C23 H23B 0.9800
C23 H23C 0.9800
C24 H24A 0.9800
C24 H24B 0.9800
C24 H24C 0.9800
C25 H25A 0.9800
C25 H25B 0.9800
C25 H25C 0.9800
C26 C27 1.521(5)
C26 C28 1.530(5)
C26 C29 1.533(5)
C27 H27A 0.9800
C27 H27B 0.9800
C27 H27C 0.9800
C28 H28A 0.9800
C28 H28B 0.9800
C28 H28C 0.9800
C29 H29A 0.9800
C29 H29B 0.9800
C29 H29C 0.9800
